data_7032679
loop_
_publ_author_name
'You, Li-Xin'
'Wang, Shu-Ju'
'Xiong, Gang'
'Ding, Fu'
'Meert, Katrien W.'
'Poelman, Dirk'
'Smet, Philippe F.'
'Ren, Bao-Yi'
'Tian, Yan-Wen'
'Sun, Ya-Guang'

_publ_section_title
;
 Synthesis, structure and properties of 2D lanthanide coordination
 polymers based on N-heterocyclic arylpolycarboxylate ligands.
;
_journal_issue 46
_journal_name_full 'Dalton transactions (Cambridge, England : 2003)'
_journal_page_first 17385
_journal_page_last 17394
_journal_paper_doi 10.1039/c4dt02517b
_journal_volume 43
_journal_year 2014
_chemical_formula_sum 'C15 H14 N O12 Tb'
_chemical_formula_weight 559.19
_chemical_name_systematic
; 
 ? 
;
_space_group_IT_number 14
_symmetry_cell_setting monoclinic
_symmetry_space_group_name_Hall '-P 2ybc'
_symmetry_space_group_name_H-M 'P 1 21/c 1'
_atom_sites_solution_hydrogens geom
_atom_sites_solution_primary direct
_atom_sites_solution_secondary difmap
_audit_creation_method SHELXL-97
_cell_angle_alpha 90.00
_cell_angle_beta 126.15(2)
_cell_angle_gamma 90.00
_cell_formula_units_Z 4
_cell_length_a 14.448(3)
_cell_length_b 7.1938(14)
_cell_length_c 20.630(7)
_cell_measurement_reflns_used 3976
_cell_measurement_temperature 293(2)
_cell_measurement_theta_max 27.64
_cell_measurement_theta_min 3.08
_cell_volume 1731.4(9)
_computing_cell_refinement 'Bruker XSCANS'
_computing_data_collection 'Bruker XSCANS'
_computing_data_reduction 'Bruker SHELXTL'
_computing_molecular_graphics 'Bruker SHELXTL'
_computing_publication_material 'Bruker SHELXTL'
_computing_structure_refinement 'SHELXL-97 (Sheldrick, 1997)'
_computing_structure_solution 'SHELXS-97 (Sheldrick, 1990)'
_diffrn_ambient_temperature 293(2)
_diffrn_detector_area_resol_mean 0
_diffrn_measured_fraction_theta_full 0.985
_diffrn_measured_fraction_theta_max 0.985
_diffrn_measurement_device_type 'Bruker P4'
_diffrn_measurement_method '\w scans'
_diffrn_radiation_monochromator graphite
_diffrn_radiation_source 'fine-focus sealed tube'
_diffrn_radiation_type MoK\a
_diffrn_radiation_wavelength 0.71073
_diffrn_reflns_av_R_equivalents 0.0935
_diffrn_reflns_av_sigmaI/netI 0.0864
_diffrn_reflns_limit_h_max 18
_diffrn_reflns_limit_h_min -18
_diffrn_reflns_limit_k_max 9
_diffrn_reflns_limit_k_min -9
_diffrn_reflns_limit_l_max 26
_diffrn_reflns_limit_l_min -26
_diffrn_reflns_number 14156
_diffrn_reflns_theta_full 27.64
_diffrn_reflns_theta_max 27.64
_diffrn_reflns_theta_min 3.08
_diffrn_standards_decay_% 0
_diffrn_standards_interval_count 0
_diffrn_standards_interval_time 0
_diffrn_standards_number 0
_exptl_absorpt_coefficient_mu 4.156
_exptl_absorpt_correction_T_max 0.4903
_exptl_absorpt_correction_T_min 0.3686
_exptl_absorpt_correction_type multi-scan
_exptl_absorpt_process_details SADABS
_exptl_crystal_colour colourless
_exptl_crystal_density_diffrn 2.145
_exptl_crystal_density_method 'not measured'
_exptl_crystal_description block
_exptl_crystal_F_000 1088
_exptl_crystal_size_max 0.30
_exptl_crystal_size_mid 0.20
_exptl_crystal_size_min 0.20
_refine_diff_density_max 4.404
_refine_diff_density_min -1.807
_refine_diff_density_rms 0.237
_refine_ls_extinction_method none
_refine_ls_goodness_of_fit_ref 1.052
_refine_ls_hydrogen_treatment none
_refine_ls_matrix_type full
_refine_ls_number_parameters 280
_refine_ls_number_reflns 3976
_refine_ls_number_restraints 3
_refine_ls_restrained_S_all 1.051
_refine_ls_R_factor_all 0.0620
_refine_ls_R_factor_gt 0.0507
_refine_ls_shift/su_max 0.001
_refine_ls_shift/su_mean 0.000
_refine_ls_structure_factor_coef Fsqd
_refine_ls_weighting_details 'calc w=1/[\s^2^(Fo^2^)+(0.0637P)^2^+0.0000P] where P=(Fo^2^+2Fc^2^)/3'
_refine_ls_weighting_scheme calc
_refine_ls_wR_factor_gt 0.1263
_refine_ls_wR_factor_ref 0.1366
_reflns_number_gt 3233
_reflns_number_total 3976
_reflns_threshold_expression >2sigma(I)
_cod_data_source_file c4dt02517b2.cif
_cod_data_source_block shelxl
_cod_depositor_comments
;
The following automatic conversions were performed:

'_symmetry_cell_setting' value 'Monoclinic' changed to 'monoclinic'
according to
/usr/data/users/saulius/crontab/automatic-downloads/rss-feeds/RSC/lib/dictionaries/cif_core.dic
dictionary named 'cif_core.dic' version 2.4.2 from
2011-04-26.

'_exptl_absorpt_correction_type' value 'MULTI-SCAN'
changed to 'multi-scan' according to
/usr/data/users/saulius/crontab/automatic-downloads/rss-feeds/RSC/lib/dictionaries/cif_core.dic
dictionary named 'cif_core.dic' version 2.4.2 from 2011-04-26.

Automatic conversion script
Id: cif_fix_values 2827 2014-09-09 07:05:25Z andrius 

 Adding full bibliography for 7032675--7032682.cif.
;
_cod_original_cell_volume 1731.4(8)
_cod_original_sg_symbol_H-M P21/c
_cod_database_code 7032679

loop_
_symmetry_equiv_pos_as_xyz
'x, y, z'
'-x, y+1/2, -z+1/2'
'-x, -y, -z'
'x, -y-1/2, z-1/2'

loop_
_atom_site_label
_atom_site_type_symbol
_atom_site_fract_x
_atom_site_fract_y
_atom_site_fract_z
_atom_site_U_iso_or_equiv
_atom_site_adp_type
_atom_site_occupancy
_atom_site_symmetry_multiplicity
_atom_site_calc_flag
_atom_site_refinement_flags
Tb1 Tb 0.50733(2) 0.70782(5) 0.872325(17) 0.01938(14) Uani 1 1 d .
O6 O 0.3238(4) 1.2916(7) 1.0026(3) 0.0328(12) Uani 1 1 d .
C13 C 0.0894(6) 1.2052(10) 0.9166(4) 0.0229(14) Uani 1 1 d .
N1 N 0.3280(4) 0.9040(8) 0.7921(3) 0.0216(11) Uani 1 1 d .
O11 O 0.5080(4) 0.4032(7) 0.9232(3) 0.0298(11) Uani 1 1 d D
H11A H 0.4467 0.3601 0.9143 0.036 Uiso 1 1 d RD
O4 O 0.2659(5) 0.8441(9) 0.9316(3) 0.0422(15) Uani 1 1 d .
C15 C 0.2696(6) 1.2687(10) 0.9281(4) 0.0261(15) Uani 1 1 d .
O3 O 0.4054(4) 0.7445(8) 0.9260(3) 0.0323(12) Uani 1 1 d .
C8 C 0.1001(5) 1.0900(10) 0.8117(4) 0.0223(13) Uani 1 1 d .
O7 O -0.0325(5) 1.2544(10) 0.9789(4) 0.0447(16) Uani 1 1 d .
O5 O 0.3019(5) 1.3150(9) 0.8871(4) 0.0492(17) Uani 1 1 d .
O8 O -0.1871(4) 1.1133(10) 0.8758(3) 0.0435(15) Uani 1 1 d .
H8A H -0.2131 1.1558 0.8988 0.065 Uiso 1 1 calc R
C5 C 0.1660(5) 1.0433(10) 0.7786(4) 0.0214(13) Uani 1 1 d .
O2 O 0.4663(4) 0.8511(8) 0.7509(3) 0.0285(11) Uani 1 1 d .
C9 C -0.0161(6) 1.0363(11) 0.7673(4) 0.0265(14) Uani 1 1 d .
C2 C 0.2973(5) 0.9858(10) 0.7241(4) 0.0203(13) Uani 1 1 d .
C7 C 0.3122(6) 0.8328(11) 0.8980(4) 0.0287(16) Uani 1 1 d .
C11 C -0.0242(5) 1.1430(10) 0.8747(4) 0.0217(13) Uani 1 1 d .
C1 C 0.3840(6) 0.9584(11) 0.7057(4) 0.0250(14) Uani 1 1 d .
C14 C 0.1506(6) 1.1852(9) 0.8850(4) 0.0216(14) Uani 1 1 d .
O10 O 0.5737(6) 1.0233(9) 0.9065(4) 0.0561(17) Uani 1 1 d .
H10A H 0.5259 1.1124 0.8855 0.067 Uiso 1 1 d R
H10B H 0.6449 1.0457 0.9395 0.067 Uiso 1 1 d R
C4 C 0.1295(6) 1.1103(11) 0.7037(4) 0.0261(15) Uani 1 1 d .
C10 C -0.0764(6) 1.0647(11) 0.7989(4) 0.0275(15) Uani 1 1 d .
C6 C 0.2653(6) 0.9320(10) 0.8199(4) 0.0225(13) Uani 1 1 d .
C3 C 0.1970(6) 1.0862(11) 0.6766(4) 0.0277(15) Uani 1 1 d .
C12 C -0.0899(6) 1.1684(12) 0.9084(5) 0.0324(17) Uani 1 1 d .
O9 O 0.3736(4) 0.5033(7) 0.7665(3) 0.0319(11) Uani 1 1 d .
H9A H 0.3054 0.5392 0.7309 0.038 Uiso 1 1 d R
H9B H 0.3943 0.3942 0.7644 0.038 Uiso 1 1 d R
O1 O 0.3681(4) 1.0500(8) 0.6482(3) 0.0293(11) Uani 1 1 d .
O12 O 0.1680(5) 0.6340(10) 0.9835(4) 0.0521(16) Uani 1 1 d .
H12A H 0.1059 0.6957 0.9594 0.063 Uiso 1 1 d R
H12B H 0.1860 0.5625 1.0222 0.063 Uiso 1 1 d R
H2 H -0.155(8) 1.029(15) 0.774(5) 0.063 Uiso 1 1 d .
H4 H 0.076(9) 1.213(14) 0.681(6) 0.063 Uiso 1 1 d .
H1 H 0.137(9) 1.267(13) 0.973(6) 0.063 Uiso 1 1 d .
H5 H 0.176(8) 1.114(15) 0.620(5) 0.063 Uiso 1 1 d .
H3 H -0.062(8) 1.002(14) 0.710(6) 0.063 Uiso 1 1 d .
H11B H 0.5620(11) 0.342(10) 0.963(4) 0.063 Uiso 1 1 d D

loop_
_atom_site_aniso_label
_atom_site_aniso_U_11
_atom_site_aniso_U_22
_atom_site_aniso_U_33
_atom_site_aniso_U_23
_atom_site_aniso_U_13
_atom_site_aniso_U_12
Tb1 0.02120(19) 0.0248(2) 0.0165(2) 0.00027(11) 0.01351(16) 0.00061(11)
O6 0.025(3) 0.041(3) 0.021(3) -0.002(2) 0.008(2) -0.005(2)
C13 0.021(3) 0.027(4) 0.018(3) -0.001(3) 0.010(3) 0.003(3)
N1 0.023(3) 0.026(3) 0.022(3) 0.004(2) 0.016(2) 0.003(2)
O11 0.027(2) 0.034(3) 0.028(3) 0.006(2) 0.016(2) 0.001(2)
O4 0.048(3) 0.054(4) 0.046(3) 0.023(3) 0.040(3) 0.020(3)
C15 0.024(3) 0.030(4) 0.030(4) -0.003(3) 0.018(3) -0.001(3)
O3 0.036(3) 0.047(3) 0.025(3) 0.017(2) 0.025(3) 0.017(2)
C8 0.022(3) 0.024(4) 0.020(3) 0.000(3) 0.012(3) 0.003(3)
O7 0.028(3) 0.076(5) 0.038(4) -0.021(3) 0.024(3) -0.012(3)
O5 0.044(3) 0.071(5) 0.044(4) -0.018(3) 0.032(3) -0.029(3)
O8 0.026(3) 0.073(5) 0.041(3) -0.009(3) 0.025(3) -0.009(3)
C5 0.022(3) 0.022(3) 0.021(3) -0.001(3) 0.013(3) -0.001(3)
O2 0.032(3) 0.034(3) 0.032(3) 0.008(2) 0.026(2) 0.008(2)
C9 0.023(3) 0.028(4) 0.027(4) -0.002(3) 0.014(3) 0.001(3)
C2 0.023(3) 0.027(4) 0.019(3) 0.001(3) 0.017(3) -0.001(3)
C7 0.038(4) 0.031(4) 0.021(4) 0.007(3) 0.020(3) 0.009(3)
C11 0.022(3) 0.023(3) 0.027(3) 0.004(3) 0.018(3) 0.004(3)
C1 0.030(3) 0.035(4) 0.019(3) -0.005(3) 0.019(3) -0.011(3)
C14 0.019(3) 0.024(4) 0.022(3) 0.000(3) 0.012(3) 0.003(2)
O10 0.060(4) 0.035(4) 0.051(4) -0.003(3) 0.021(3) -0.005(3)
C4 0.024(3) 0.032(4) 0.021(3) -0.001(3) 0.013(3) 0.004(3)
C10 0.019(3) 0.032(4) 0.032(4) -0.006(3) 0.016(3) -0.006(3)
C6 0.028(3) 0.028(4) 0.018(3) 0.001(3) 0.017(3) -0.002(3)
C3 0.037(4) 0.033(4) 0.024(3) 0.005(3) 0.024(3) 0.005(3)
C12 0.025(4) 0.043(5) 0.030(4) 0.000(3) 0.016(3) 0.004(3)
O9 0.028(2) 0.034(3) 0.029(3) -0.003(2) 0.014(2) -0.001(2)
O1 0.033(3) 0.036(3) 0.025(3) 0.004(2) 0.021(2) -0.004(2)
O12 0.059(4) 0.051(4) 0.077(5) -0.001(4) 0.057(4) 0.004(3)

loop_
_atom_type_symbol
_atom_type_description
_atom_type_scat_dispersion_real
_atom_type_scat_dispersion_imag
_atom_type_scat_source
C C 0.0033 0.0016 'International Tables Vol C Tables 4.2.6.8 and 6.1.1.4'
H H 0.0000 0.0000 'International Tables Vol C Tables 4.2.6.8 and 6.1.1.4'
N N 0.0061 0.0033 'International Tables Vol C Tables 4.2.6.8 and 6.1.1.4'
O O 0.0106 0.0060 'International Tables Vol C Tables 4.2.6.8 and 6.1.1.4'
Tb Tb -0.1723 4.1537 'International Tables Vol C Tables 4.2.6.8 and 6.1.1.4'

loop_
_geom_angle_atom_site_label_1
_geom_angle_atom_site_label_2
_geom_angle_atom_site_label_3
_geom_angle
_geom_angle_site_symmetry_1
_geom_angle_site_symmetry_3
O6 Tb1 O3 90.9(2) 3_677 .
O6 Tb1 O1 77.55(19) 3_677 2_646
O3 Tb1 O1 154.53(18) . 2_646
O6 Tb1 O9 141.87(18) 3_677 .
O3 Tb1 O9 96.18(19) . .
O1 Tb1 O9 80.28(17) 2_646 .
O6 Tb1 O10 71.9(2) 3_677 .
O3 Tb1 O10 90.5(2) . .
O1 Tb1 O10 107.0(2) 2_646 .
O9 Tb1 O10 145.0(2) . .
O6 Tb1 O11 77.49(18) 3_677 .
O3 Tb1 O11 74.86(18) . .
O1 Tb1 O11 80.46(18) 2_646 .
O9 Tb1 O11 68.48(17) . .
O10 Tb1 O11 145.8(2) . .
O6 Tb1 O2 127.78(19) 3_677 .
O3 Tb1 O2 127.16(16) . .
O1 Tb1 O2 76.64(17) 2_646 .
O9 Tb1 O2 75.26(18) . .
O10 Tb1 O2 73.4(2) . .
O11 Tb1 O2 139.72(18) . .
O6 Tb1 N1 137.76(19) 3_677 .
O3 Tb1 N1 63.58(17) . .
O1 Tb1 N1 138.12(17) 2_646 .
O9 Tb1 N1 77.36(18) . .
O10 Tb1 N1 75.0(2) . .
O11 Tb1 N1 121.93(17) . .
O2 Tb1 N1 63.67(16) . .
C15 O6 Tb1 149.8(5) . 3_677
C14 C13 C11 121.2(6) . .
C14 C13 H1 113(6) . .
C11 C13 H1 126(6) . .
C2 N1 C6 119.6(5) . .
C2 N1 Tb1 120.8(4) . .
C6 N1 Tb1 119.5(4) . .
Tb1 O11 H11A 119.9 . .
Tb1 O11 H11B 131(3) . .
H11A O11 H11B 105.3 . .
O5 C15 O6 126.2(7) . .
O5 C15 C14 117.5(7) . .
O6 C15 C14 116.2(6) . .
C7 O3 Tb1 129.6(4) . .
C14 C8 C9 119.7(6) . .
C14 C8 C5 122.1(6) . .
C9 C8 C5 118.3(6) . .
C12 O8 H8A 109.5 . .
C4 C5 C6 116.8(6) . .
C4 C5 C8 120.1(6) . .
C6 C5 C8 123.1(6) . .
C1 O2 Tb1 125.1(4) . .
C10 C9 C8 119.6(6) . .
C10 C9 H3 116(5) . .
C8 C9 H3 123(5) . .
N1 C2 C3 122.4(6) . .
N1 C2 C1 113.2(6) . .
C3 C2 C1 124.4(6) . .
O4 C7 O3 124.2(6) . .
O4 C7 C6 121.6(6) . .
O3 C7 C6 114.1(6) . .
C10 C11 C13 118.9(6) . .
C10 C11 C12 120.3(6) . .
C13 C11 C12 120.8(6) . .
O2 C1 O1 126.2(6) . .
O2 C1 C2 116.9(5) . .
O1 C1 C2 116.8(6) . .
C13 C14 C8 119.1(6) . .
C13 C14 C15 120.1(6) . .
C8 C14 C15 120.8(6) . .
Tb1 O10 H10A 120.0 . .
Tb1 O10 H10B 120.0 . .
H10A O10 H10B 120.0 . .
C3 C4 C5 120.4(6) . .
C3 C4 H4 117(7) . .
C5 C4 H4 118(6) . .
C9 C10 C11 121.1(6) . .
C9 C10 H2 125(6) . .
C11 C10 H2 113(6) . .
N1 C6 C5 122.0(6) . .
N1 C6 C7 113.2(6) . .
C5 C6 C7 124.8(6) . .
C2 C3 C4 118.1(6) . .
C2 C3 H5 113(5) . .
C4 C3 H5 128(5) . .
O8 C12 O7 122.2(7) . .
O8 C12 C11 123.5(7) . .
O7 C12 C11 114.3(6) . .
Tb1 O9 H9A 120.2 . .
Tb1 O9 H9B 119.8 . .
H9A O9 H9B 120.0 . .
C1 O1 Tb1 133.4(4) . 2_656
H12A O12 H12B 120.0 . .

loop_
_geom_bond_atom_site_label_1
_geom_bond_atom_site_label_2
_geom_bond_distance
_geom_bond_site_symmetry_2
Tb1 O6 2.277(5) 3_677
Tb1 O3 2.321(5) .
Tb1 O1 2.368(5) 2_646
Tb1 O9 2.385(5) .
Tb1 O10 2.402(6) .
Tb1 O11 2.427(5) .
Tb1 O2 2.436(5) .
Tb1 N1 2.527(5) .
O6 C15 1.257(9) .
O6 Tb1 2.277(5) 3_677
C13 C14 1.381(9) .
C13 C11 1.402(9) .
C13 H1 1.04(10) .
N1 C2 1.333(8) .
N1 C6 1.344(8) .
O11 H11A 0.8501 .
O11 H11B 0.849(10) .
O4 C7 1.217(8) .
C15 O5 1.229(9) .
C15 C14 1.518(9) .
O3 C7 1.278(9) .
C8 C14 1.409(9) .
C8 C9 1.412(9) .
C8 C5 1.500(9) .
O7 C12 1.327(9) .
O8 C12 1.211(9) .
O8 H8A 0.8200 .
C5 C4 1.393(9) .
C5 C6 1.409(9) .
O2 C1 1.254(8) .
C9 C10 1.377(9) .
C9 H3 0.99(9) .
C2 C3 1.380(9) .
C2 C1 1.521(8) .
C7 C6 1.508(9) .
C11 C10 1.392(9) .
C11 C12 1.483(9) .
C1 O1 1.254(8) .
O10 H10A 0.8500 .
O10 H10B 0.8500 .
C4 C3 1.391(9) .
C4 H4 0.96(10) .
C10 H2 0.96(9) .
C3 H5 1.04(9) .
O9 H9A 0.8500 .
O9 H9B 0.8501 .
O1 Tb1 2.368(5) 2_656
O12 H12A 0.8500 .
O12 H12B 0.8500 .
